data_2226557
loop_
_publ_author_name
'Asiri, Abdullah M.'
'Khan, Salman A.'
'Tan, Kong Wai'
'Ng, Seik Weng'

_publ_section_title
;
 <i>N</i>-[4-(Dimethylamino)benzylidene]-3,4-dimethylisoxazol-5-amine
;
_journal_coeditor_code JH2170
_journal_issue 7
_journal_name_full 'Acta Crystallographica Section E'
_journal_page_first o1783
_journal_paper_doi 10.1107/S1600536810023780
_journal_volume 66
_journal_year 2010
_chemical_formula_iupac 'C14 H17 N3 O'
_chemical_formula_moiety 'C14 H17 N3 O'
_chemical_formula_sum 'C14 H17 N3 O'
_chemical_formula_weight 243.31
_chemical_name_systematic
;
<i>N</i>-[4-(Dimethylamino)benzylidene]-3,4-dimethylisoxazol-5-amine
;
_space_group_IT_number 2
_symmetry_cell_setting triclinic
_symmetry_space_group_name_Hall '-P 1'
_symmetry_space_group_name_H-M 'P -1'
_atom_sites_solution_hydrogens geom
_atom_sites_solution_primary direct
_atom_sites_solution_secondary difmap
_audit_creation_method SHELXL-97
_cell_angle_alpha 92.9950(10)
_cell_angle_beta 95.1830(10)
_cell_angle_gamma 90.8730(10)
_cell_formula_units_Z 2
_cell_length_a 6.5772(6)
_cell_length_b 9.1246(9)
_cell_length_c 10.5380(10)
_cell_measurement_reflns_used 2610
_cell_measurement_temperature 100(2)
_cell_measurement_theta_max 28.3
_cell_measurement_theta_min 2.2
_cell_volume 628.86(10)
_computing_cell_refinement 'SAINT (Bruker, 2009)'
_computing_data_collection 'APEX2 (Bruker, 2009)'
_computing_data_reduction 'SAINT (Bruker, 2009)'
_computing_molecular_graphics 'X-SEED (Barbour, 2001)'
_computing_publication_material 'publCIF (Westrip, 2010)'
_computing_structure_refinement 'SHELXL97 (Sheldrick, 2008)'
_computing_structure_solution 'SHELXS97 (Sheldrick, 2008)'
_diffrn_ambient_temperature 100(2)
_diffrn_measured_fraction_theta_full 0.994
_diffrn_measured_fraction_theta_max 0.994
_diffrn_measurement_device_type 'Bruker SMART APEX diffractometer'
_diffrn_measurement_method '\w scans'
_diffrn_radiation_monochromator graphite
_diffrn_radiation_source 'fine-focus sealed tube'
_diffrn_radiation_type MoK\a
_diffrn_radiation_wavelength 0.71073
_diffrn_reflns_av_R_equivalents 0.0225
_diffrn_reflns_av_sigmaI/netI 0.0302
_diffrn_reflns_limit_h_max 8
_diffrn_reflns_limit_h_min -8
_diffrn_reflns_limit_k_max 11
_diffrn_reflns_limit_k_min -11
_diffrn_reflns_limit_l_max 13
_diffrn_reflns_limit_l_min -13
_diffrn_reflns_number 6092
_diffrn_reflns_theta_full 27.49
_diffrn_reflns_theta_max 27.49
_diffrn_reflns_theta_min 1.94
_diffrn_standards_decay_% 0
_diffrn_standards_interval_count 0
_diffrn_standards_interval_time 0
_diffrn_standards_number 0
_exptl_absorpt_coefficient_mu 0.084
_exptl_absorpt_correction_type none
_exptl_crystal_colour Yellow
_exptl_crystal_density_diffrn 1.285
_exptl_crystal_density_method 'not measured'
_exptl_crystal_description Prism
_exptl_crystal_F_000 260
_exptl_crystal_size_max 0.35
_exptl_crystal_size_mid 0.15
_exptl_crystal_size_min 0.10
_refine_diff_density_max 0.253
_refine_diff_density_min -0.237
_refine_ls_extinction_coef 0.024(5)
_refine_ls_extinction_expression Fc^*^=kFc[1+0.001xFc^2^\l^3^/sin(2\q)]^-1/4^
_refine_ls_extinction_method 'SHELXL97 (Sheldrick, 2008)'
_refine_ls_goodness_of_fit_ref 1.038
_refine_ls_hydrogen_treatment constr
_refine_ls_matrix_type full
_refine_ls_number_parameters 168
_refine_ls_number_reflns 2866
_refine_ls_number_restraints 0
_refine_ls_restrained_S_all 1.038
_refine_ls_R_factor_all 0.0465
_refine_ls_R_factor_gt 0.0390
_refine_ls_shift/su_max 0.001
_refine_ls_shift/su_mean 0.001
_refine_ls_structure_factor_coef Fsqd
_refine_ls_weighting_details 'calc w=1/[\s^2^(Fo^2^)+(0.0652P)^2^+0.0819P] where P=(Fo^2^+2Fc^2^)/3'
_refine_ls_weighting_scheme calc
_refine_ls_wR_factor_gt 0.1068
_refine_ls_wR_factor_ref 0.1129
_reflns_number_gt 2401
_reflns_number_total 2866
_reflns_threshold_expression I>2\s(I)
_cod_data_source_file jh2170.cif
_cod_data_source_block I
_cod_database_code 2226557
_cod_database_fobs_code 2226557

loop_
_symmetry_equiv_pos_as_xyz
'x, y, z'
'-x, -y, -z'

loop_
_atom_site_type_symbol
_atom_site_label
_atom_site_fract_x
_atom_site_fract_y
_atom_site_fract_z
_atom_site_U_iso_or_equiv
_atom_site_adp_type
_atom_site_calc_flag
_atom_site_refinement_flags
_atom_site_occupancy
_atom_site_disorder_assembly
_atom_site_disorder_group
O O1 0.34307(12) 0.64426(8) 0.20359(7) 0.0212(2) Uani d . 1 . .
N N2 0.46514(14) 0.43648(10) 0.31374(9) 0.0188(2) Uani d . 1 . .
N N3 0.41200(15) 0.73832(10) 0.11248(9) 0.0229(2) Uani d . 1 . .
N N1 0.13966(15) 0.02064(10) 0.73244(9) 0.0214(2) Uani d . 1 . .
C C1 -0.06808(18) -0.00795(14) 0.76262(12) 0.0275(3) Uani d . 1 . .
H H1A -0.1258 0.0831 0.7959 0.041 Uiso calc R 1 . .
H H1B -0.0673 -0.0816 0.8271 0.041 Uiso calc R 1 . .
H H1C -0.1511 -0.0446 0.6852 0.041 Uiso calc R 1 . .
C C3 0.17610(17) 0.11519(11) 0.64040(10) 0.0175(2) Uani d . 1 . .
C C2 0.29986(19) -0.07284(12) 0.78465(12) 0.0251(3) Uani d . 1 . .
H H2A 0.3270 -0.1499 0.7204 0.038 Uiso calc R 1 . .
H H2B 0.2561 -0.1179 0.8604 0.038 Uiso calc R 1 . .
H H2C 0.4245 -0.0138 0.8084 0.038 Uiso calc R 1 . .
C C4 0.37269(17) 0.13022(12) 0.59705(10) 0.0189(2) Uani d . 1 . .
H H4 0.4797 0.0699 0.6293 0.023 Uiso calc R 1 . .
C C5 0.41094(17) 0.23055(12) 0.50920(10) 0.0184(2) Uani d . 1 . .
H H5 0.5447 0.2391 0.4827 0.022 Uiso calc R 1 . .
C C6 0.25736(16) 0.32079(12) 0.45762(10) 0.0176(2) Uani d . 1 . .
C C7 0.06149(17) 0.30343(12) 0.49799(11) 0.0194(2) Uani d . 1 . .
H H7 -0.0457 0.3622 0.4634 0.023 Uiso calc R 1 . .
C C8 0.01988(17) 0.20356(12) 0.58643(11) 0.0201(2) Uani d . 1 . .
H H8 -0.1148 0.1941 0.6113 0.024 Uiso calc R 1 . .
C C9 0.29510(17) 0.42739(12) 0.36576(10) 0.0185(2) Uani d . 1 . .
H H9 0.1903 0.4939 0.3424 0.022 Uiso calc R 1 . .
C C10 0.49005(17) 0.54187(12) 0.22757(10) 0.0180(2) Uani d . 1 . .
C C11 0.64745(16) 0.56405(11) 0.15557(10) 0.0180(2) Uani d . 1 . .
C C12 0.83736(17) 0.47749(13) 0.14888(11) 0.0237(3) Uani d . 1 . .
H H12A 0.8486 0.4097 0.2182 0.036 Uiso calc R 1 . .
H H12B 0.9564 0.5444 0.1574 0.036 Uiso calc R 1 . .
H H12C 0.8318 0.4215 0.0667 0.036 Uiso calc R 1 . .
C C13 0.58994(17) 0.68813(12) 0.08652(10) 0.0197(2) Uani d . 1 . .
C C14 0.71023(19) 0.76199(13) -0.00676(11) 0.0245(3) Uani d . 1 . .
H H14A 0.7154 0.6972 -0.0835 0.037 Uiso calc R 1 . .
H H14B 0.8493 0.7833 0.0320 0.037 Uiso calc R 1 . .
H H14C 0.6448 0.8538 -0.0299 0.037 Uiso calc R 1 . .

loop_
_atom_site_aniso_label
_atom_site_aniso_U_11
_atom_site_aniso_U_22
_atom_site_aniso_U_33
_atom_site_aniso_U_12
_atom_site_aniso_U_13
_atom_site_aniso_U_23
O1 0.0190(4) 0.0238(4) 0.0218(4) -0.0006(3) 0.0047(3) 0.0072(3)
N2 0.0200(5) 0.0196(5) 0.0168(5) -0.0031(4) 0.0033(4) 0.0010(3)
N3 0.0236(5) 0.0256(5) 0.0203(5) -0.0034(4) 0.0033(4) 0.0088(4)
N1 0.0200(5) 0.0231(5) 0.0224(5) -0.0003(4) 0.0047(4) 0.0078(4)
C1 0.0240(6) 0.0296(6) 0.0311(7) -0.0021(5) 0.0093(5) 0.0117(5)
C3 0.0197(6) 0.0169(5) 0.0160(5) -0.0017(4) 0.0026(4) 0.0006(4)
C2 0.0285(6) 0.0216(6) 0.0267(6) 0.0039(5) 0.0053(5) 0.0092(5)
C4 0.0176(5) 0.0198(5) 0.0193(5) 0.0015(4) 0.0022(4) 0.0015(4)
C5 0.0157(5) 0.0208(5) 0.0190(5) -0.0020(4) 0.0039(4) -0.0001(4)
C6 0.0179(5) 0.0188(5) 0.0159(5) -0.0020(4) 0.0018(4) 0.0001(4)
C7 0.0165(5) 0.0224(5) 0.0197(5) 0.0010(4) 0.0015(4) 0.0034(4)
C8 0.0160(5) 0.0241(6) 0.0207(6) -0.0013(4) 0.0038(4) 0.0026(4)
C9 0.0173(5) 0.0211(5) 0.0168(5) -0.0012(4) 0.0007(4) 0.0012(4)
C10 0.0182(5) 0.0189(5) 0.0165(5) -0.0020(4) 0.0000(4) 0.0003(4)
C11 0.0184(5) 0.0206(5) 0.0146(5) -0.0047(4) 0.0010(4) 0.0004(4)
C12 0.0197(6) 0.0280(6) 0.0242(6) -0.0016(4) 0.0045(5) 0.0038(5)
C13 0.0205(6) 0.0227(5) 0.0156(5) -0.0052(4) 0.0003(4) 0.0006(4)
C14 0.0267(6) 0.0273(6) 0.0201(6) -0.0054(5) 0.0039(5) 0.0046(5)

loop_
_atom_type_symbol
_atom_type_description
_atom_type_scat_dispersion_real
_atom_type_scat_dispersion_imag
_atom_type_scat_source
C C 0.0033 0.0016 'International Tables Vol C Tables 4.2.6.8 and 6.1.1.4'
H H 0.0000 0.0000 'International Tables Vol C Tables 4.2.6.8 and 6.1.1.4'
N N 0.0061 0.0033 'International Tables Vol C Tables 4.2.6.8 and 6.1.1.4'
O O 0.0106 0.0060 'International Tables Vol C Tables 4.2.6.8 and 6.1.1.4'

loop_
_geom_angle_atom_site_label_1
_geom_angle_atom_site_label_2
_geom_angle_atom_site_label_3
_geom_angle_site_symmetry_1
_geom_angle_site_symmetry_3
_geom_angle
_geom_angle_publ_flag
C10 O1 N3 . . 107.86(8) ?
C9 N2 C10 . . 119.52(10) ?
C13 N3 O1 . . 105.28(9) ?
C3 N1 C2 . . 120.76(9) ?
C3 N1 C1 . . 120.12(9) ?
C2 N1 C1 . . 118.15(9) ?
N1 C1 H1A . . 109.5 ?
N1 C1 H1B . . 109.5 ?
H1A C1 H1B . . 109.5 ?
N1 C1 H1C . . 109.5 ?
H1A C1 H1C . . 109.5 ?
H1B C1 H1C . . 109.5 ?
N1 C3 C8 . . 121.22(10) ?
N1 C3 C4 . . 121.27(10) ?
C8 C3 C4 . . 117.50(10) ?
N1 C2 H2A . . 109.5 ?
N1 C2 H2B . . 109.5 ?
H2A C2 H2B . . 109.5 ?
N1 C2 H2C . . 109.5 ?
H2A C2 H2C . . 109.5 ?
H2B C2 H2C . . 109.5 ?
C5 C4 C3 . . 121.04(10) ?
C5 C4 H4 . . 119.5 ?
C3 C4 H4 . . 119.5 ?
C4 C5 C6 . . 121.58(10) ?
C4 C5 H5 . . 119.2 ?
C6 C5 H5 . . 119.2 ?
C7 C6 C5 . . 117.44(10) ?
C7 C6 C9 . . 120.23(10) ?
C5 C6 C9 . . 122.33(10) ?
C8 C7 C6 . . 121.91(10) ?
C8 C7 H7 . . 119.0 ?
C6 C7 H7 . . 119.0 ?
C7 C8 C3 . . 120.48(10) ?
C7 C8 H8 . . 119.8 ?
C3 C8 H8 . . 119.8 ?
N2 C9 C6 . . 122.97(10) ?
N2 C9 H9 . . 118.5 ?
C6 C9 H9 . . 118.5 ?
C11 C10 O1 . . 109.95(10) ?
C11 C10 N2 . . 129.32(10) ?
O1 C10 N2 . . 120.73(9) ?
C10 C11 C13 . . 104.10(10) ?
C10 C11 C12 . . 128.36(10) ?
C13 C11 C12 . . 127.54(10) ?
C11 C12 H12A . . 109.5 ?
C11 C12 H12B . . 109.5 ?
H12A C12 H12B . . 109.5 ?
C11 C12 H12C . . 109.5 ?
H12A C12 H12C . . 109.5 ?
H12B C12 H12C . . 109.5 ?
N3 C13 C11 . . 112.81(10) ?
N3 C13 C14 . . 120.31(10) ?
C11 C13 C14 . . 126.88(11) ?
C13 C14 H14A . . 109.5 ?
C13 C14 H14B . . 109.5 ?
H14A C14 H14B . . 109.5 ?
C13 C14 H14C . . 109.5 ?
H14A C14 H14C . . 109.5 ?
H14B C14 H14C . . 109.5 ?

loop_
_geom_bond_atom_site_label_1
_geom_bond_atom_site_label_2
_geom_bond_site_symmetry_2
_geom_bond_distance
_geom_bond_publ_flag
O1 C10 . 1.3709(13) ?
O1 N3 . 1.4201(11) ?
N2 C9 . 1.2926(14) ?
N2 C10 . 1.3745(14) ?
N3 C13 . 1.3097(15) ?
N1 C3 . 1.3659(14) ?
N1 C2 . 1.4533(14) ?
N1 C1 . 1.4534(14) ?
C1 H1A . 0.9800 ?
C1 H1B . 0.9800 ?
C1 H1C . 0.9800 ?
C3 C8 . 1.4132(15) ?
C3 C4 . 1.4168(15) ?
C2 H2A . 0.9800 ?
C2 H2B . 0.9800 ?
C2 H2C . 0.9800 ?
C4 C5 . 1.3718(15) ?
C4 H4 . 0.9500 ?
C5 C6 . 1.4025(15) ?
C5 H5 . 0.9500 ?
C6 C7 . 1.4020(15) ?
C6 C9 . 1.4419(15) ?
C7 C8 . 1.3788(15) ?
C7 H7 . 0.9500 ?
C8 H8 . 0.9500 ?
C9 H9 . 0.9500 ?
C10 C11 . 1.3565(15) ?
C11 C13 . 1.4155(15) ?
C11 C12 . 1.4930(15) ?
C12 H12A . 0.9800 ?
C12 H12B . 0.9800 ?
C12 H12C . 0.9800 ?
C13 C14 . 1.4966(15) ?
C14 H14A . 0.9800 ?
C14 H14B . 0.9800 ?
C14 H14C . 0.9800 ?

loop_
_geom_torsion_atom_site_label_1
_geom_torsion_atom_site_label_2
_geom_torsion_atom_site_label_3
_geom_torsion_atom_site_label_4
_geom_torsion_site_symmetry_1
_geom_torsion_site_symmetry_2
_geom_torsion_site_symmetry_3
_geom_torsion_site_symmetry_4
_geom_torsion
_geom_torsion_publ_flag
C10 O1 N3 C13 . . . . 0.59(11) ?
C2 N1 C3 C8 . . . . 178.20(10) ?
C1 N1 C3 C8 . . . . 9.66(16) ?
C2 N1 C3 C4 . . . . -2.91(16) ?
C1 N1 C3 C4 . . . . -171.45(10) ?
N1 C3 C4 C5 . . . . -176.74(10) ?
C8 C3 C4 C5 . . . . 2.19(16) ?
C3 C4 C5 C6 . . . . -0.80(17) ?
C4 C5 C6 C7 . . . . -0.81(16) ?
C4 C5 C6 C9 . . . . 179.64(9) ?
C5 C6 C7 C8 . . . . 1.00(16) ?
C9 C6 C7 C8 . . . . -179.45(10) ?
C6 C7 C8 C3 . . . . 0.44(17) ?
N1 C3 C8 C7 . . . . 176.93(10) ?
C4 C3 C8 C7 . . . . -2.01(16) ?
C10 N2 C9 C6 . . . . -179.54(9) ?
C7 C6 C9 N2 . . . . -171.57(10) ?
C5 C6 C9 N2 . . . . 7.97(17) ?
N3 O1 C10 C11 . . . . -0.86(11) ?
N3 O1 C10 N2 . . . . 179.38(9) ?
C9 N2 C10 C11 . . . . -174.71(11) ?
C9 N2 C10 O1 . . . . 5.00(15) ?
O1 C10 C11 C13 . . . . 0.75(12) ?
N2 C10 C11 C13 . . . . -179.51(10) ?
O1 C10 C11 C12 . . . . -178.70(10) ?
N2 C10 C11 C12 . . . . 1.03(19) ?
O1 N3 C13 C11 . . . . -0.13(12) ?
O1 N3 C13 C14 . . . . -179.61(9) ?
C10 C11 C13 N3 . . . . -0.38(13) ?
C12 C11 C13 N3 . . . . 179.08(10) ?
C10 C11 C13 C14 . . . . 179.06(10) ?
C12 C11 C13 C14 . . . . -1.47(18) ?

loop_
_cod_related_entry_id
_cod_related_entry_database
_cod_related_entry_code
1 ChemSpider 24745371
